data_2215450
loop_
_publ_author_name
'Vald\'es-Mart\'inez, Jes\'us'
'Toscano, Rub\'en A.'

_publ_section_title
;
 2-Methyl-3-thiosemicarbazide
;
_journal_coeditor_code DN2229
_journal_issue 10
_journal_name_full 'Acta Crystallographica Section E'
_journal_page_first o4082
_journal_page_last o4082
_journal_paper_doi 10.1107/S1600536807045102
_journal_volume 63
_journal_year 2007
_chemical_formula_iupac 'C2 H7 N3 S'
_chemical_formula_moiety 'C2 H7 N3 S'
_chemical_formula_sum 'C2 H7 N3 S'
_chemical_formula_weight 105.17
_chemical_name_systematic
;
 2-Methyl-3-thiosemicarbazide
;
_space_group_IT_number 14
_symmetry_cell_setting monoclinic
_symmetry_space_group_name_Hall '-P 2yn'
_symmetry_space_group_name_H-M 'P 1 21/n 1'
_atom_sites_solution_hydrogens geom
_atom_sites_solution_primary direct
_atom_sites_solution_secondary difmap
_audit_creation_method SHELXL-97
_cell_angle_alpha 90.00
_cell_angle_beta 98.641(3)
_cell_angle_gamma 90.00
_cell_formula_units_Z 4
_cell_length_a 8.606(2)
_cell_length_b 5.9400(10)
_cell_length_c 9.843(2)
_cell_measurement_reflns_used 2596
_cell_measurement_temperature 298(2)
_cell_measurement_theta_max 25.40
_cell_measurement_theta_min 2.93
_cell_volume 497.46(17)
_computing_cell_refinement 'SAINT (Bruker, 1999)'
_computing_data_collection 'SMART (Bruker, 1999)'
_computing_data_reduction 'SAINT (Bruker, 1999)'
_computing_molecular_graphics 'X-seed (Barbour, 2001)'
_computing_publication_material 'PublCIF (Westrip, 2007)'
_computing_structure_refinement 'SHELXTL (Sheldrick, 2000)'
_computing_structure_solution 'SHELXTL (Sheldrick, 2000)'
_diffrn_ambient_temperature 298(2)
_diffrn_detector_area_resol_mean 0.661
_diffrn_measured_fraction_theta_full 0.991
_diffrn_measured_fraction_theta_max 0.991
_diffrn_measurement_device_type 'Bruker SMART APEX CCD diffractometer'
_diffrn_measurement_method \w-scans
_diffrn_radiation_monochromator graphite
_diffrn_radiation_source 'fine-focus sealed tube'
_diffrn_radiation_type MoK\a
_diffrn_radiation_wavelength 0.71073
_diffrn_reflns_av_R_equivalents 0.0804
_diffrn_reflns_av_sigmaI/netI 0.0541
_diffrn_reflns_limit_h_max 10
_diffrn_reflns_limit_h_min -10
_diffrn_reflns_limit_k_max 7
_diffrn_reflns_limit_k_min -7
_diffrn_reflns_limit_l_max 11
_diffrn_reflns_limit_l_min -11
_diffrn_reflns_number 3668
_diffrn_reflns_theta_full 25.40
_diffrn_reflns_theta_max 25.40
_diffrn_reflns_theta_min 2.93
_diffrn_standards_decay_% 0
_exptl_absorpt_coefficient_mu 0.497
_exptl_absorpt_correction_T_max 0.9153
_exptl_absorpt_correction_T_min 0.8140
_exptl_absorpt_correction_type analytical
_exptl_absorpt_process_details '(XPREP in SHELXTL; Sheldrick, 2000)'
_exptl_crystal_colour 'clear colourless'
_exptl_crystal_density_diffrn 1.404
_exptl_crystal_density_method 'not measured'
_exptl_crystal_description prism
_exptl_crystal_F_000 224
_exptl_crystal_size_max 0.452
_exptl_crystal_size_mid 0.332
_exptl_crystal_size_min 0.192
_refine_diff_density_max 0.253
_refine_diff_density_min -0.198
_refine_ls_extinction_method none
_refine_ls_goodness_of_fit_ref 1.072
_refine_ls_hydrogen_treatment mixed
_refine_ls_matrix_type full
_refine_ls_number_parameters 68
_refine_ls_number_reflns 912
_refine_ls_number_restraints 6
_refine_ls_restrained_S_all 1.069
_refine_ls_R_factor_all 0.0433
_refine_ls_R_factor_gt 0.0373
_refine_ls_shift/su_max 0.000
_refine_ls_shift/su_mean 0.000
_refine_ls_structure_factor_coef Fsqd
_refine_ls_weighting_details 'calc w=1/[\s^2^(Fo^2^)+(0.0392P)^2^+0.0728P] where P=(Fo^2^+2Fc^2^)/3'
_refine_ls_weighting_scheme calc
_refine_ls_wR_factor_gt 0.0851
_refine_ls_wR_factor_ref 0.0877
_reflns_number_gt 805
_reflns_number_total 912
_reflns_threshold_expression I>2\s(I)
_cod_data_source_file dn2229.cif
_cod_data_source_block I
_cod_original_sg_symbol_H-M 'P 21/n'
_cod_database_code 2215450
_cod_database_fobs_code 2215450

loop_
_symmetry_equiv_pos_as_xyz
'x, y, z'
'-x+1/2, y+1/2, -z+1/2'
'-x, -y, -z'
'x-1/2, -y-1/2, z-1/2'

loop_
_atom_site_type_symbol
_atom_site_label
_atom_site_fract_x
_atom_site_fract_y
_atom_site_fract_z
_atom_site_U_iso_or_equiv
_atom_site_adp_type
_atom_site_calc_flag
_atom_site_refinement_flags
_atom_site_occupancy
S S1 0.94085(5) 0.40767(8) 0.26511(6) 0.0435(2) Uani d . 1
N N1 1.2493(2) 0.8483(3) 0.4444(2) 0.0470(5) Uani d D 1
H H1A 1.279(3) 0.839(4) 0.5340(19) 0.070 Uiso d D 1
H H1B 1.335(3) 0.868(4) 0.409(3) 0.070 Uiso d D 1
N N2 1.18369(17) 0.6403(2) 0.39541(17) 0.0360(4) Uani d . 1
N N3 0.9600(2) 0.8401(3) 0.3293(2) 0.0454(5) Uani d D 1
H H3A 1.014(3) 0.958(4) 0.363(3) 0.068 Uiso d D 1
H H3B 0.863(2) 0.845(4) 0.291(3) 0.068 Uiso d D 1
C C1 1.0337(2) 0.6427(3) 0.33555(19) 0.0332(4) Uani d . 1
C C2 1.2784(2) 0.4402(3) 0.4250(2) 0.0452(5) Uani d . 1
H H2A 1.2199 0.3108 0.3880 0.068 Uiso calc R 1
H H2B 1.3059 0.4235 0.5227 0.068 Uiso calc R 1
H H2C 1.3724 0.4533 0.3840 0.068 Uiso calc R 1

loop_
_atom_site_aniso_label
_atom_site_aniso_U_11
_atom_site_aniso_U_22
_atom_site_aniso_U_33
_atom_site_aniso_U_12
_atom_site_aniso_U_13
_atom_site_aniso_U_23
S1 0.0331(3) 0.0333(3) 0.0622(4) -0.00350(19) 0.0011(2) -0.0053(2)
N1 0.0418(10) 0.0371(10) 0.0599(12) -0.0072(7) 0.0007(9) -0.0092(8)
N2 0.0307(8) 0.0276(8) 0.0486(10) -0.0008(6) 0.0029(7) -0.0021(7)
N3 0.0337(9) 0.0314(9) 0.0694(13) 0.0038(7) 0.0021(8) -0.0028(8)
C1 0.0306(10) 0.0299(10) 0.0405(10) 0.0002(7) 0.0102(8) 0.0023(7)
C2 0.0354(10) 0.0385(12) 0.0596(14) 0.0067(8) -0.0003(9) 0.0009(9)

loop_
_atom_type_symbol
_atom_type_description
_atom_type_scat_dispersion_real
_atom_type_scat_dispersion_imag
_atom_type_scat_source
C C 0.0033 0.0016 'International Tables Vol C Tables 4.2.6.8 and 6.1.1.4'
H H 0.0000 0.0000 'International Tables Vol C Tables 4.2.6.8 and 6.1.1.4'
N N 0.0061 0.0033 'International Tables Vol C Tables 4.2.6.8 and 6.1.1.4'
S S 0.1246 0.1234 'International Tables Vol C Tables 4.2.6.8 and 6.1.1.4'

loop_
_geom_angle_atom_site_label_1
_geom_angle_atom_site_label_2
_geom_angle_atom_site_label_3
_geom_angle
N2 N1 H1A 109(2)
N2 N1 H1B 107(2)
H1A N1 H1B 106(3)
C1 N2 N1 116.80(10)
C1 N2 C2 125.2(2)
N1 N2 C2 117.8(2)
C1 N3 H3A 117(2)
C1 N3 H3B 118(2)
H3A N3 H3B 124(2)
N3 C1 N2 116.9(2)
N3 C1 S1 120.8(2)
N2 C1 S1 122.20(10)
N2 C2 H2A 109.5
N2 C2 H2B 109.5
H2A C2 H2B 109.5
N2 C2 H2C 109.5
H2A C2 H2C 109.5
H2B C2 H2C 109.5

loop_
_geom_bond_atom_site_label_1
_geom_bond_atom_site_label_2
_geom_bond_distance
S1 C1 1.704(3)
N1 N2 1.413(2)
N1 H1A 0.88(2)
N1 H1B 0.87(2)
N2 C1 1.336(2)
N2 C2 1.446(2)
N3 C1 1.330(2)
N3 H3A 0.87(2)
N3 H3B 0.86(2)
C2 H2A 0.9600
C2 H2B 0.9600
C2 H2C 0.9600

loop_
_geom_hbond_atom_site_label_D
_geom_hbond_atom_site_label_H
_geom_hbond_atom_site_label_A
_geom_hbond_site_symmetry_A
_geom_hbond_distance_DH
_geom_hbond_distance_HA
_geom_hbond_distance_DA
_geom_hbond_angle_DHA
N1 H1A S1 4_676 0.88(2) 2.90(2) 3.636(2) 142(2)
N1 H1B S1 2_755 0.87(2) 2.78(2) 3.625(2) 166(3)
N3 H3A N1 . 0.87(2) 2.17(3) 2.576(3) 108(2)
N3 H3A S1 1_565 0.87(2) 2.88(2) 3.430(2) 123(2)
N3 H3B S1 2_655 0.86(2) 2.62(2) 3.460(2) 165(2)

loop_
_cod_related_entry_id
_cod_related_entry_database
_cod_related_entry_code
1 ChemSpider 2298697
